data_7047972
loop_
_publ_author_name
'Szynkiewicz, Natalia'
'Ponikiewski, \/Lukasz'
'Grubba, Rafa\/l'

_publ_section_title
;
 Symmetrical and unsymmetrical diphosphanes with diversified alkyl, aryl,
 and amino substituents.
;
_journal_issue 47
_journal_name_full 'Dalton transactions (Cambridge, England : 2003)'
_journal_page_first 16885
_journal_page_last 16894
_journal_paper_doi 10.1039/c8dt03775b
_journal_volume 47
_journal_year 2018
_chemical_formula_moiety 'C22 H42 N2 P2'
_chemical_formula_sum 'C22 H42 N2 P2'
_chemical_formula_weight 396.52
_chemical_properties_physical Air-sensitive,Moisture-sensitive,Oxygen-sensitive
_space_group_IT_number 14
_space_group_name_Hall '-P 2yn'
_space_group_name_H-M_alt 'P 1 21/n 1'
_symmetry_cell_setting monoclinic
_symmetry_Int_Tables_number 14
_symmetry_space_group_name_Hall '-P 2yn'
_symmetry_space_group_name_H-M 'P 1 21/n 1'
_atom_sites_solution_hydrogens geom
_audit_conform_dict_location ftp://ftp.iucr.org/pub/cif_core.dic
_audit_conform_dict_name cif_core.dic
_audit_conform_dict_version 2.4.3
_audit_creation_date 2018-08-30T16:00:40-00:00
_audit_creation_method 'WinGX routine CIF_UPDATE'
_audit_update_record
;
2018-09-12 deposited with the CCDC.
2018-11-06 downloaded from the CCDC.
;
_cell_angle_alpha 90
_cell_angle_beta 107.363(5)
_cell_angle_gamma 90
_cell_formula_units_Z 4
_cell_length_a 12.3408(8)
_cell_length_b 14.1744(8)
_cell_length_c 14.1341(10)
_cell_measurement_reflns_used 9284
_cell_measurement_temperature 120(2)
_cell_measurement_theta_max 29.43
_cell_measurement_theta_min 2.61
_cell_measurement_wavelength 0.71073
_cell_volume 2359.7(3)
_computing_cell_refinement 'STOE X-AREA'
_computing_data_collection 'STOE X-AREA'
_computing_data_reduction 'STOE X-RED'
_computing_molecular_graphics 'Ortep for Windows (Farrugia, 2012)'
_computing_publication_material 'WinGX publication routines (Farrugia, 2012)'
_computing_structure_refinement 'SHELXL-2018/1 (Sheldrick, 2018)'
_diffrn_ambient_temperature 120(2)
_diffrn_detector 'image plate (34 cm diameter)'
_diffrn_detector_area_resol_mean 6.67
_diffrn_detector_type STOE
_diffrn_measured_fraction_theta_full 0.993
_diffrn_measured_fraction_theta_max 0.988
_diffrn_measurement_details ' 140 frames, detector distance = 100 mm'
_diffrn_measurement_device '2-circle goniometer'
_diffrn_measurement_device_type 'STOE IPDS 2T'
_diffrn_measurement_method 'rotation method'
_diffrn_radiation_collimation '0.6 mm diameter'
_diffrn_radiation_monochromator 'parabolic x-ray mirror'
_diffrn_radiation_polarisn_norm 270
_diffrn_radiation_probe x-ray
_diffrn_radiation_type MoK\a
_diffrn_radiation_wavelength 0.71073
_diffrn_reflns_av_R_equivalents 0.0883
_diffrn_reflns_av_unetI/netI 0.1167
_diffrn_reflns_Laue_measured_fraction_full 0.993
_diffrn_reflns_Laue_measured_fraction_max 0.988
_diffrn_reflns_limit_h_max 16
_diffrn_reflns_limit_h_min -16
_diffrn_reflns_limit_k_max 19
_diffrn_reflns_limit_k_min -16
_diffrn_reflns_limit_l_max 18
_diffrn_reflns_limit_l_min -19
_diffrn_reflns_number 15157
_diffrn_reflns_point_group_measured_fraction_full 0.993
_diffrn_reflns_point_group_measured_fraction_max 0.988
_diffrn_reflns_theta_full 25.242
_diffrn_reflns_theta_max 29.246
_diffrn_reflns_theta_min 2.613
_diffrn_source 'GeniX Mo, 0.05 x 0.05 mm2 microfocus'
_diffrn_source_current 1.000
_diffrn_source_power 0.050
_diffrn_source_voltage 50
_exptl_absorpt_coefficient_mu 0.193
_exptl_absorpt_correction_type none
_exptl_crystal_colour colourless
_exptl_crystal_density_diffrn 1.116
_exptl_crystal_density_method 'not measured'
_exptl_crystal_description block
_exptl_crystal_F_000 872
_exptl_crystal_size_max 0.18
_exptl_crystal_size_mid 0.18
_exptl_crystal_size_min 0.17
_refine_diff_density_max 0.472
_refine_diff_density_min -0.398
_refine_diff_density_rms 0.092
_refine_ls_extinction_method none
_refine_ls_goodness_of_fit_ref 1.02
_refine_ls_hydrogen_treatment constr
_refine_ls_matrix_type full
_refine_ls_number_constraints 0
_refine_ls_number_parameters 235
_refine_ls_number_reflns 6343
_refine_ls_number_restraints 0
_refine_ls_restrained_S_all 1.02
_refine_ls_R_factor_all 0.1381
_refine_ls_R_factor_gt 0.0682
_refine_ls_shift/su_max 0
_refine_ls_shift/su_mean 0
_refine_ls_structure_factor_coef Fsqd
_refine_ls_weighting_details 'w=1/[\s^2^(Fo^2^)+(0.0481P)^2^+2.7867P] where P=(Fo^2^+2Fc^2^)/3'
_refine_ls_weighting_scheme calc
_refine_ls_wR_factor_gt 0.1281
_refine_ls_wR_factor_ref 0.1576
_reflns_Friedel_coverage 0
_reflns_number_gt 3756
_reflns_number_total 6343
_reflns_threshold_expression 'I > 2\s(I)'
_cod_data_source_file c8dt03775b2.cif
_cod_data_source_block shelx_CCDC1
_cod_depositor_comments 'Adding full bibliography for 7047971--7047984.cif.'
_cod_original_sg_symbol_H-M 'P 21/n'
_cod_database_code 7047972
_shelx_estimated_absorpt_t_min 0.966
_shelx_estimated_absorpt_t_max 0.968

loop_
_symmetry_equiv_pos_as_xyz
'x, y, z'
'-x+1/2, y+1/2, -z+1/2'
'-x, -y, -z'
'x-1/2, -y-1/2, z-1/2'

loop_
_atom_site_label
_atom_site_type_symbol
_atom_site_fract_x
_atom_site_fract_y
_atom_site_fract_z
_atom_site_U_iso_or_equiv
_atom_site_adp_type
_atom_site_occupancy
_atom_site_site_symmetry_order
_atom_site_calc_flag
_atom_site_refinement_flags_posn
_atom_site_refinement_flags_adp
C1 C -0.1842(2) 0.7210(2) 0.3189(2) 0.0175(6) Uani 1 1 d . .
C2 C -0.2475(2) 0.7165(2) 0.2195(3) 0.0200(6) Uani 1 1 d . .
H2 H -0.210056 0.722763 0.170059 0.024 Uiso 1 1 calc R U
C3 C -0.3646(3) 0.7031(2) 0.1908(3) 0.0274(7) Uani 1 1 d . .
H3 H -0.406244 0.700036 0.122482 0.033 Uiso 1 1 calc R U
C4 C -0.4201(3) 0.6943(3) 0.2623(3) 0.0334(9) Uani 1 1 d . .
H4 H -0.499986 0.68528 0.243248 0.04 Uiso 1 1 calc R U
C5 C -0.3587(3) 0.6987(3) 0.3616(3) 0.0333(9) Uani 1 1 d . .
H5 H -0.396808 0.69253 0.41056 0.04 Uiso 1 1 calc R U
C6 C -0.2421(3) 0.7120(2) 0.3903(3) 0.0236(7) Uani 1 1 d . .
H6 H -0.201051 0.715064 0.458757 0.028 Uiso 1 1 calc R U
C7 C -0.0233(2) 0.8706(2) 0.3377(2) 0.0194(6) Uani 1 1 d . .
C8 C -0.0999(3) 0.9191(2) 0.3912(3) 0.0260(7) Uani 1 1 d . .
H8A H -0.075221 0.901361 0.461448 0.039 Uiso 1 1 calc R U
H8B H -0.094414 0.987711 0.385277 0.039 Uiso 1 1 calc R U
H8C H -0.178696 0.899182 0.361141 0.039 Uiso 1 1 calc R U
C9 C 0.0983(3) 0.9041(2) 0.3867(3) 0.0263(7) Uani 1 1 d . .
H9A H 0.122134 0.885585 0.456708 0.039 Uiso 1 1 calc R U
H9B H 0.149003 0.875207 0.353209 0.039 Uiso 1 1 calc R U
H9C H 0.10166 0.972907 0.381659 0.039 Uiso 1 1 calc R U
C10 C -0.0623(3) 0.8986(2) 0.2287(3) 0.0222(7) Uani 1 1 d . .
H10A H -0.140233 0.87671 0.19823 0.033 Uiso 1 1 calc R U
H10B H -0.059456 0.967416 0.223032 0.033 Uiso 1 1 calc R U
H10C H -0.012112 0.869716 0.194582 0.033 Uiso 1 1 calc R U
C11 C -0.0592(2) 0.4904(2) 0.1745(2) 0.0181(6) Uani 1 1 d . .
H11 H -0.097945 0.436446 0.196432 0.022 Uiso 1 1 calc R U
C12 C -0.1477(3) 0.5359(2) 0.0878(2) 0.0208(6) Uani 1 1 d . .
H12A H -0.171004 0.490841 0.032781 0.031 Uiso 1 1 calc R U
H12B H -0.213929 0.553948 0.108401 0.031 Uiso 1 1 calc R U
H12C H -0.115359 0.592099 0.066197 0.031 Uiso 1 1 calc R U
C13 C 0.0362(3) 0.4476(2) 0.1404(3) 0.0246(7) Uani 1 1 d . .
H13A H 0.003723 0.406754 0.083027 0.037 Uiso 1 1 calc R U
H13B H 0.080112 0.498174 0.121962 0.037 Uiso 1 1 calc R U
H13C H 0.086044 0.410344 0.194481 0.037 Uiso 1 1 calc R U
C14 C -0.0228(2) 0.5108(2) 0.3558(2) 0.0159(6) Uani 1 1 d . .
H14 H 0.00219 0.560047 0.40851 0.019 Uiso 1 1 calc R U
C15 C -0.1436(3) 0.4812(2) 0.3523(2) 0.0206(6) Uani 1 1 d . .
H15A H -0.142429 0.453056 0.415906 0.031 Uiso 1 1 calc R U
H15B H -0.193131 0.53677 0.339556 0.031 Uiso 1 1 calc R U
H15C H -0.172317 0.434981 0.299165 0.031 Uiso 1 1 calc R U
C16 C 0.0568(3) 0.4269(2) 0.3879(2) 0.0213(6) Uani 1 1 d . .
H16A H 0.050028 0.401671 0.450467 0.032 Uiso 1 1 calc R U
H16B H 0.036324 0.377858 0.336809 0.032 Uiso 1 1 calc R U
H16C H 0.135147 0.447242 0.397147 0.032 Uiso 1 1 calc R U
C17 C 0.2356(2) 0.6413(2) 0.3893(2) 0.0202(6) Uani 1 1 d . .
H17 H 0.180921 0.616262 0.423034 0.024 Uiso 1 1 calc R U
C18 C 0.3055(3) 0.7172(3) 0.4566(3) 0.0302(8) Uani 1 1 d . .
H18A H 0.348934 0.688846 0.519821 0.045 Uiso 1 1 calc R U
H18B H 0.357875 0.745836 0.424693 0.045 Uiso 1 1 calc R U
H18C H 0.254746 0.765803 0.468766 0.045 Uiso 1 1 calc R U
C19 C 0.3123(3) 0.5591(3) 0.3805(3) 0.0315(8) Uani 1 1 d . .
H19A H 0.355418 0.537387 0.446861 0.047 Uiso 1 1 calc R U
H19B H 0.265589 0.507229 0.344073 0.047 Uiso 1 1 calc R U
H19C H 0.36497 0.580016 0.344808 0.047 Uiso 1 1 calc R U
C20 C 0.2321(2) 0.7076(2) 0.2237(2) 0.0203(6) Uani 1 1 d . .
H20 H 0.312415 0.717632 0.265335 0.024 Uiso 1 1 calc R U
C21 C 0.1913(3) 0.8005(2) 0.1716(3) 0.0270(7) Uani 1 1 d . .
H21A H 0.236911 0.81621 0.127667 0.04 Uiso 1 1 calc R U
H21B H 0.111356 0.79479 0.132518 0.04 Uiso 1 1 calc R U
H21C H 0.199377 0.85057 0.221107 0.04 Uiso 1 1 calc R U
C22 C 0.2353(3) 0.6341(3) 0.1456(3) 0.0309(8) Uani 1 1 d . .
H22A H 0.279479 0.658619 0.103761 0.046 Uiso 1 1 calc R U
H22B H 0.270835 0.576154 0.178507 0.046 Uiso 1 1 calc R U
H22C H 0.157765 0.620292 0.104523 0.046 Uiso 1 1 calc R U
N1 N -0.0187(2) 0.55397(17) 0.26170(18) 0.0142(5) Uani 1 1 d . .
N2 N 0.16730(19) 0.67840(18) 0.29209(19) 0.0160(5) Uani 1 1 d . .
P1 P -0.02994(6) 0.73947(5) 0.36431(6) 0.01571(17) Uani 1 1 d . .
P2 P 0.02375(6) 0.66518(5) 0.24479(6) 0.01346(16) Uani 1 1 d . .

loop_
_atom_site_aniso_label
_atom_site_aniso_U_11
_atom_site_aniso_U_22
_atom_site_aniso_U_33
_atom_site_aniso_U_23
_atom_site_aniso_U_13
_atom_site_aniso_U_12
C1 0.0178(13) 0.0120(13) 0.0232(16) 0.0002(12) 0.0070(12) 0.0000(11)
C2 0.0180(13) 0.0157(14) 0.0271(18) -0.0031(13) 0.0082(13) 0.0020(11)
C3 0.0192(14) 0.0242(16) 0.035(2) -0.0051(15) 0.0023(14) -0.0016(13)
C4 0.0142(14) 0.0342(19) 0.052(3) -0.0009(18) 0.0104(16) -0.0021(14)
C5 0.0259(17) 0.0334(19) 0.049(3) 0.0025(18) 0.0247(17) 0.0005(15)
C6 0.0215(15) 0.0251(17) 0.0283(18) 0.0024(14) 0.0136(14) 0.0014(12)
C7 0.0192(14) 0.0124(13) 0.0260(17) -0.0038(12) 0.0062(13) 0.0007(11)
C8 0.0260(16) 0.0207(16) 0.034(2) -0.0069(14) 0.0129(15) 0.0019(13)
C9 0.0256(16) 0.0207(16) 0.033(2) -0.0071(14) 0.0090(15) -0.0037(13)
C10 0.0210(14) 0.0179(15) 0.0279(18) 0.0017(13) 0.0075(13) 0.0004(12)
C11 0.0212(14) 0.0144(13) 0.0190(16) -0.0022(12) 0.0066(12) -0.0016(11)
C12 0.0238(15) 0.0216(16) 0.0157(15) -0.0026(12) 0.0039(12) 0.0017(12)
C13 0.0236(15) 0.0262(17) 0.0244(17) -0.0082(14) 0.0075(13) 0.0021(13)
C14 0.0188(13) 0.0150(13) 0.0139(14) 0.0002(11) 0.0051(11) -0.0020(11)
C15 0.0219(14) 0.0218(15) 0.0206(16) 0.0007(13) 0.0100(13) -0.0016(12)
C16 0.0214(14) 0.0225(16) 0.0179(16) 0.0053(13) 0.0027(12) 0.0018(12)
C17 0.0155(13) 0.0218(16) 0.0205(16) 0.0009(13) 0.0014(12) 0.0003(11)
C18 0.0287(17) 0.032(2) 0.0243(18) 0.0000(15) -0.0006(14) -0.0059(14)
C19 0.0270(17) 0.0274(18) 0.041(2) 0.0029(16) 0.0106(16) 0.0070(14)
C20 0.0158(13) 0.0232(16) 0.0236(17) -0.0017(13) 0.0085(12) -0.0015(12)
C21 0.0306(16) 0.0237(16) 0.033(2) 0.0018(15) 0.0194(15) -0.0058(14)
C22 0.0374(19) 0.0282(18) 0.036(2) -0.0086(16) 0.0245(17) -0.0032(15)
N1 0.0163(11) 0.0142(11) 0.0123(12) -0.0020(10) 0.0048(9) -0.0018(9)
N2 0.0126(10) 0.0179(13) 0.0190(13) 0.0003(10) 0.0070(10) -0.0024(9)
P1 0.0148(3) 0.0166(4) 0.0161(4) -0.0017(3) 0.0050(3) 0.0014(3)
P2 0.0133(3) 0.0128(3) 0.0147(4) -0.0004(3) 0.0048(3) -0.0009(3)

loop_
_atom_type_symbol
_atom_type_description
_atom_type_scat_dispersion_real
_atom_type_scat_dispersion_imag
_atom_type_scat_source
C C 0.0033 0.0016 'International Tables Vol C Tables 4.2.6.8 and 6.1.1.4'
H H 0 0 'International Tables Vol C Tables 4.2.6.8 and 6.1.1.4'
N N 0.0061 0.0033 'International Tables Vol C Tables 4.2.6.8 and 6.1.1.4'
P P 0.1023 0.0942 'International Tables Vol C Tables 4.2.6.8 and 6.1.1.4'

loop_
_geom_angle_atom_site_label_1
_geom_angle_atom_site_label_2
_geom_angle_atom_site_label_3
_geom_angle
C2 C1 C6 117.9(3)
C2 C1 P1 124.8(2)
C6 C1 P1 117.3(3)
C1 C2 C3 121.5(3)
C1 C2 H2 119.3
C3 C2 H2 119.3
C4 C3 C2 119.7(3)
C4 C3 H3 120.1
C2 C3 H3 120.1
C5 C4 C3 119.7(3)
C5 C4 H4 120.1
C3 C4 H4 120.1
C4 C5 C6 120.7(3)
C4 C5 H5 119.7
C6 C5 H5 119.7
C5 C6 C1 120.5(3)
C5 C6 H6 119.7
C1 C6 H6 119.7
C10 C7 C9 110.4(3)
C10 C7 C8 109.1(3)
C9 C7 C8 107.6(3)
C10 C7 P1 115.8(2)
C9 C7 P1 107.9(2)
C8 C7 P1 105.7(2)
C7 C8 H8A 109.5
C7 C8 H8B 109.5
H8A C8 H8B 109.5
C7 C8 H8C 109.5
H8A C8 H8C 109.5
H8B C8 H8C 109.5
C7 C9 H9A 109.5
C7 C9 H9B 109.5
H9A C9 H9B 109.5
C7 C9 H9C 109.5
H9A C9 H9C 109.5
H9B C9 H9C 109.5
C7 C10 H10A 109.5
C7 C10 H10B 109.5
H10A C10 H10B 109.5
C7 C10 H10C 109.5
H10A C10 H10C 109.5
H10B C10 H10C 109.5
N1 C11 C12 113.2(2)
N1 C11 C13 113.8(2)
C12 C11 C13 110.6(3)
N1 C11 H11 106.2
C12 C11 H11 106.2
C13 C11 H11 106.2
C11 C12 H12A 109.5
C11 C12 H12B 109.5
H12A C12 H12B 109.5
C11 C12 H12C 109.5
H12A C12 H12C 109.5
H12B C12 H12C 109.5
C11 C13 H13A 109.5
C11 C13 H13B 109.5
H13A C13 H13B 109.5
C11 C13 H13C 109.5
H13A C13 H13C 109.5
H13B C13 H13C 109.5
N1 C14 C16 113.5(2)
N1 C14 C15 112.2(2)
C16 C14 C15 109.3(2)
N1 C14 H14 107.2
C16 C14 H14 107.2
C15 C14 H14 107.2
C14 C15 H15A 109.5
C14 C15 H15B 109.5
H15A C15 H15B 109.5
C14 C15 H15C 109.5
H15A C15 H15C 109.5
H15B C15 H15C 109.5
C14 C16 H16A 109.5
C14 C16 H16B 109.5
H16A C16 H16B 109.5
C14 C16 H16C 109.5
H16A C16 H16C 109.5
H16B C16 H16C 109.5
N2 C17 C18 112.9(3)
N2 C17 C19 112.9(3)
C18 C17 C19 109.9(3)
N2 C17 H17 106.9
C18 C17 H17 106.9
C19 C17 H17 106.9
C17 C18 H18A 109.5
C17 C18 H18B 109.5
H18A C18 H18B 109.5
C17 C18 H18C 109.5
H18A C18 H18C 109.5
H18B C18 H18C 109.5
C17 C19 H19A 109.5
C17 C19 H19B 109.5
H19A C19 H19B 109.5
C17 C19 H19C 109.5
H19A C19 H19C 109.5
H19B C19 H19C 109.5
N2 C20 C21 113.0(2)
N2 C20 C22 114.6(3)
C21 C20 C22 108.5(3)
N2 C20 H20 106.7
C21 C20 H20 106.7
C22 C20 H20 106.7
C20 C21 H21A 109.5
C20 C21 H21B 109.5
H21A C21 H21B 109.5
C20 C21 H21C 109.5
H21A C21 H21C 109.5
H21B C21 H21C 109.5
C20 C22 H22A 109.5
C20 C22 H22B 109.5
H22A C22 H22B 109.5
C20 C22 H22C 109.5
H22A C22 H22C 109.5
H22B C22 H22C 109.5
C14 N1 C11 113.7(2)
C14 N1 P2 127.2(2)
C11 N1 P2 119.07(19)
C17 N2 C20 115.8(2)
C17 N2 P2 124.22(19)
C20 N2 P2 118.2(2)
C1 P1 C7 99.88(13)
C1 P1 P2 100.22(10)
C7 P1 P2 105.58(10)
N1 P2 N2 111.97(12)
N1 P2 P1 98.98(9)
N2 P2 P1 99.10(9)

loop_
_geom_bond_atom_site_label_1
_geom_bond_atom_site_label_2
_geom_bond_distance
C1 C2 1.391(5)
C1 C6 1.406(4)
C1 P1 1.837(3)
C2 C3 1.392(4)
C2 H2 0.95
C3 C4 1.386(5)
C3 H3 0.95
C4 C5 1.382(6)
C4 H4 0.95
C5 C6 1.387(5)
C5 H5 0.95
C6 H6 0.95
C7 C10 1.523(5)
C7 C9 1.529(4)
C7 C8 1.538(4)
C7 P1 1.903(3)
C8 H8A 0.98
C8 H8B 0.98
C8 H8C 0.98
C9 H9A 0.98
C9 H9B 0.98
C9 H9C 0.98
C10 H10A 0.98
C10 H10B 0.98
C10 H10C 0.98
C11 N1 1.488(4)
C11 C12 1.520(4)
C11 C13 1.524(4)
C11 H11 1
C12 H12A 0.98
C12 H12B 0.98
C12 H12C 0.98
C13 H13A 0.98
C13 H13B 0.98
C13 H13C 0.98
C14 N1 1.479(4)
C14 C16 1.522(4)
C14 C15 1.535(4)
C14 H14 1
C15 H15A 0.98
C15 H15B 0.98
C15 H15C 0.98
C16 H16A 0.98
C16 H16B 0.98
C16 H16C 0.98
C17 N2 1.478(4)
C17 C18 1.522(5)
C17 C19 1.530(4)
C17 H17 1
C18 H18A 0.98
C18 H18B 0.98
C18 H18C 0.98
C19 H19A 0.98
C19 H19B 0.98
C19 H19C 0.98
C20 N2 1.486(4)
C20 C21 1.520(5)
C20 C22 1.526(5)
C20 H20 1
C21 H21A 0.98
C21 H21B 0.98
C21 H21C 0.98
C22 H22A 0.98
C22 H22B 0.98
C22 H22C 0.98
N1 P2 1.700(2)
N2 P2 1.707(2)
P1 P2 2.2516(11)

loop_
_geom_torsion_atom_site_label_1
_geom_torsion_atom_site_label_2
_geom_torsion_atom_site_label_3
_geom_torsion_atom_site_label_4
_geom_torsion
C6 C1 C2 C3 -0.3(4)
P1 C1 C2 C3 -179.4(2)
C1 C2 C3 C4 0.3(5)
C2 C3 C4 C5 -0.1(6)
C3 C4 C5 C6 0.1(6)
C4 C5 C6 C1 -0.2(5)
C2 C1 C6 C5 0.3(5)
P1 C1 C6 C5 179.5(3)
C16 C14 N1 C11 64.7(3)
C15 C14 N1 C11 -59.8(3)
C16 C14 N1 P2 -116.5(3)
C15 C14 N1 P2 119.0(3)
C12 C11 N1 C14 129.3(3)
C13 C11 N1 C14 -103.4(3)
C12 C11 N1 P2 -49.6(3)
C13 C11 N1 P2 77.7(3)
C18 C17 N2 C20 70.7(3)
C19 C17 N2 C20 -54.8(3)
C18 C17 N2 P2 -124.5(3)
C19 C17 N2 P2 110.0(3)
C21 C20 N2 C17 -136.7(3)
C22 C20 N2 C17 98.3(3)
C21 C20 N2 P2 57.6(3)
C22 C20 N2 P2 -67.5(3)
C2 C1 P1 C7 75.0(3)
C6 C1 P1 C7 -104.1(3)
C2 C1 P1 P2 -33.0(3)
C6 C1 P1 P2 148.0(2)
C14 N1 P2 N2 72.4(3)
C11 N1 P2 N2 -108.8(2)
C14 N1 P2 P1 -31.3(2)
C11 N1 P2 P1 147.48(19)
C17 N2 P2 N1 -43.5(3)
C20 N2 P2 N1 121.0(2)
C17 N2 P2 P1 60.1(2)
C20 N2 P2 P1 -135.4(2)
